data_4088278
loop_
_publ_author_name
'Kronast, Alexander'
'Reiter, Marina'
'Altenbuchner, Peter T.'
'Jandl, Christian'
'P\"othig, Alexander'
'Rieger, Bernhard'

_publ_section_title
;
 Electron-Deficient \b-Diiminato-Zinc-Ethyl Complexes: Synthesis,
 Structure, and Reactivity in Ring-Opening Polymerization of Lactones
;
_journal_issue 5
_journal_name_full Organometallics
_journal_page_first 681
_journal_paper_doi 10.1021/acs.organomet.5b00983
_journal_volume 35
_journal_year 2016
_chemical_compound_source 'see text'
_chemical_formula_moiety 'C23 H24 F6 N2 Zn'
_chemical_formula_sum 'C23 H24 F6 N2 Zn'
_chemical_formula_weight 507.83
_space_group_IT_number 14
_space_group_name_Hall '-P 2yn'
_space_group_name_H-M_alt 'P 1 21/n 1'
_symmetry_cell_setting monoclinic
_symmetry_Int_Tables_number 14
_symmetry_space_group_name_Hall '-P 2yn'
_symmetry_space_group_name_H-M 'P 1 21/n 1'
_atom_sites_solution_hydrogens geom
_cell_angle_alpha 90
_cell_angle_beta 96.953(1)
_cell_angle_gamma 90
_cell_formula_units_Z 4
_cell_length_a 12.3089(3)
_cell_length_b 9.6492(3)
_cell_length_c 19.8991(5)
_cell_measurement_reflns_used 9961
_cell_measurement_temperature 200
_cell_measurement_theta_max 26.3676
_cell_measurement_theta_min 2.3491
_cell_volume 2346.06(11)
_computing_cell_refinement 'SAINT (Bruker, 2012)'
_computing_data_collection 'APEX II Control Software (Bruker, 2013)'
_computing_data_reduction 'SAINT (Bruker, 2012)'
_computing_molecular_graphics 'PLATON (Spek, 2011)'
_computing_publication_material 'PLATON (Spek, 2011), enCIFer (Allen, 2004)'
_computing_structure_refinement 'SHELXL2014 (Sheldrick, 2014), SHELXLE (Huebschle, 2011)'
_computing_structure_solution 'SHELXS97 (Sheldrick, 1997)'
_diffrn_ambient_temperature 200
_diffrn_detector ' CCD plate '
_diffrn_detector_area_resol_mean 16
_diffrn_measured_fraction_theta_full 0.999
_diffrn_measured_fraction_theta_max 0.999
_diffrn_measurement_device ' \k-geometry diffractometer '
_diffrn_measurement_device_type ' Bruker APEX-II CCD '
_diffrn_measurement_method ' phi- and omega-rotation '
_diffrn_radiation_monochromator 'Triumph optic'
_diffrn_radiation_probe x-ray
_diffrn_radiation_source 'fine-focus sealed tube'
_diffrn_radiation_type MoK\a
_diffrn_radiation_wavelength 0.71073
_diffrn_reflns_av_R_equivalents 0.0178
_diffrn_reflns_av_sigmaI/netI 0.0094
_diffrn_reflns_limit_h_max 15
_diffrn_reflns_limit_h_min -15
_diffrn_reflns_limit_k_max 11
_diffrn_reflns_limit_k_min -12
_diffrn_reflns_limit_l_max 24
_diffrn_reflns_limit_l_min -24
_diffrn_reflns_number 46707
_diffrn_reflns_reduction_process
;
;
_diffrn_reflns_theta_full 25.24
_diffrn_reflns_theta_max 26.41
_diffrn_reflns_theta_min 2.06
_exptl_absorpt_coefficient_mu 1.106
_exptl_absorpt_correction_T_max 0.7454
_exptl_absorpt_correction_T_min 0.6772
_exptl_absorpt_correction_type multi-scan
_exptl_absorpt_process_details 'SADABS, Bruker, 2008b'
_exptl_crystal_colour yellow
_exptl_crystal_density_diffrn 1.438
_exptl_crystal_density_method 'Not Measured'
_exptl_crystal_description fragment
_exptl_crystal_F_000 1040
_exptl_crystal_size_max 0.331
_exptl_crystal_size_mid 0.329
_exptl_crystal_size_min 0.274
_refine_diff_density_max 0.598
_refine_diff_density_min -0.671
_refine_diff_density_rms 0.052
_refine_ls_extinction_method none
_refine_ls_goodness_of_fit_ref 1.026
_refine_ls_hydrogen_treatment constr
_refine_ls_matrix_type full
_refine_ls_number_parameters 314
_refine_ls_number_reflns 4814
_refine_ls_number_restraints 39
_refine_ls_restrained_S_all 1.028
_refine_ls_R_factor_all 0.0546
_refine_ls_R_factor_gt 0.0461
_refine_ls_shift/su_max 0.001
_refine_ls_shift/su_mean 0.000
_refine_ls_structure_factor_coef Fsqd
_refine_ls_weighting_details 'W=1/[\S^2^(FO^2^)+(0.0526P)^2^+2.3489P] WHERE P=(FO^2^+2FC^2^)/3'
_refine_ls_weighting_scheme calc
_refine_ls_wR_factor_gt 0.1156
_refine_ls_wR_factor_ref 0.1249
_reflns_number_gt 4108
_reflns_number_total 4814
_reflns_threshold_expression i>2\s(i)
_cod_data_source_file om5b00983_si_001.cif
_cod_data_source_block compound_III
_cod_original_sg_symbol_H-M 'P 21/n'
_cod_database_code 4088278

loop_
_symmetry_equiv_pos_site_id
_symmetry_equiv_pos_as_xyz
1 x,y,z
2 1/2-x,1/2+y,1/2-z
3 -x,-y,-z
4 1/2+x,1/2-y,1/2+z

loop_
_atom_site_aniso_label
_atom_site_aniso_U_11
_atom_site_aniso_U_22
_atom_site_aniso_U_33
_atom_site_aniso_U_23
_atom_site_aniso_U_13
_atom_site_aniso_U_12
Zn1 0.0380(2) 0.0921(3) 0.0444(2) 0.0067(2) 0.0028(1) -0.0005(2)
F1 0.0716(12) 0.1373(18) 0.0567(10) -0.0246(11) 0.0271(9) -0.0255(12)
F2 0.0746(14) 0.218(3) 0.0935(16) -0.0320(18) 0.0322(12) 0.0490(17)
F3 0.146(2) 0.139(2) 0.0823(14) -0.0172(14) 0.0607(15) -0.0752(19)
F4 0.0479(10) 0.145(2) 0.1236(19) 0.0488(17) 0.0000(11) 0.0266(13)
F5 0.0425(8) 0.1370(18) 0.0639(10) 0.0157(11) 0.0068(7) -0.0239(10)
F6 0.0478(10) 0.235(3) 0.0493(10) 0.0092(14) -0.0034(8) -0.0226(14)
N1 0.0303(10) 0.0607(13) 0.0578(13) 0.0016(10) 0.0113(9) 0.0036(9)
N2 0.0320(10) 0.0748(15) 0.0408(11) 0.0128(10) 0.0098(8) 0.0028(9)
C1 0.0381(12) 0.0615(16) 0.0501(14) -0.0014(11) 0.0139(11) 0.0011(11)
C2 0.0384(12) 0.0795(18) 0.0417(13) 0.0036(12) 0.0080(10) -0.0023(12)
C3 0.0315(11) 0.0739(17) 0.0439(13) 0.0150(12) 0.0063(10) 0.0018(11)
C4 0.0467(15) 0.096(2) 0.0617(18) -0.0129(16) 0.0229(14) -0.0099(15)
C5 0.0330(13) 0.128(3) 0.0463(15) 0.0208(17) 0.0025(11) -0.0019(16)
C6 0.0323(12) 0.0694(17) 0.0586(15) -0.0023(13) 0.0110(11) -0.0011(11)
C7 0.0393(14) 0.078(2) 0.091(2) 0.0018(17) 0.0110(14) 0.0088(14)
C8 0.0392(15) 0.115(3) 0.103(3) 0.003(2) 0.0108(16) 0.0150(18)
C9 0.0371(15) 0.137(4) 0.088(3) -0.011(2) 0.0102(15) -0.019(2)
C10 0.0589(18) 0.097(3) 0.075(2) -0.0127(19) 0.0181(16) -0.0259(18)
C11 0.0499(15) 0.0738(19) 0.0592(16) -0.0058(14) 0.0142(12) -0.0062(13)
C12 0.063(2) 0.078(2) 0.161(4) 0.013(3) 0.008(2) 0.0180(19)
C13 0.082(2) 0.067(2) 0.096(3) -0.0064(18) 0.014(2) -0.0012(18)
C14 0.0362(12) 0.093(2) 0.0424(13) 0.0114(13) 0.0136(10) 0.0014(13)
C15 0.0561(17) 0.103(3) 0.0686(19) 0.0122(18) 0.0259(15) 0.0180(17)
C16 0.076(2) 0.136(4) 0.091(3) -0.002(3) 0.036(2) 0.029(2)
C17 0.064(2) 0.192(5) 0.071(2) -0.003(3) 0.0367(19) 0.010(3)
C18 0.062(2) 0.168(5) 0.0495(18) 0.019(2) 0.0180(16) -0.030(3)
C19 0.0483(15) 0.113(3) 0.0429(14) 0.0160(16) 0.0075(11) -0.0216(16)
C20 0.104(3) 0.084(3) 0.114(3) 0.028(2) 0.048(3) 0.027(2)
C21 0.094(3) 0.106(3) 0.071(2) 0.030(2) 0.0014(19) -0.036(2)
C22 0.091(4) 0.189(8) 0.052(2) -0.001(4) -0.023(3) 0.009(4)
C22A 0.102(5) 0.197(8) 0.054(4) -0.002(5) -0.017(4) 0.004(5)
C23 0.118(5) 0.203(7) 0.067(3) -0.014(4) -0.014(3) 0.015(5)
C23A 0.108(6) 0.206(9) 0.071(5) -0.010(6) -0.028(5) -0.004(6)

loop_
_atom_site_label
_atom_site_type_symbol
_atom_site_thermal_displace_type
_atom_site_fract_x
_atom_site_fract_y
_atom_site_fract_z
_atom_site_occupancy
_atom_site_U_iso_or_equiv
_atom_site_calc_flag
_atom_site_refinement_flags
_atom_site_disorder_assembly
_atom_site_disorder_group
Zn1 Zn Uani 0.29732(2) 0.76558(4) 0.34064(2) 1.000 0.0584(1) d . . .
F1 F Uani 0.30798(16) 0.8161(3) 0.60563(9) 1.000 0.0870(8) d . . .
F2 F Uani 0.15729(19) 0.8633(4) 0.54977(12) 1.000 0.1269(12) d . . .
F3 F Uani 0.2075(2) 0.6552(3) 0.56335(12) 1.000 0.1186(11) d . . .
F4 F Uani 0.64915(16) 0.6690(3) 0.47262(13) 1.000 0.1064(10) d . . .
F5 F Uani 0.65630(13) 0.8773(2) 0.43713(9) 1.000 0.0811(7) d . . .
F6 F Uani 0.61905(15) 0.8404(4) 0.53638(9) 1.000 0.1115(11) d . . .
N1 N Uani 0.23535(16) 0.7694(2) 0.42745(12) 1.000 0.0491(7) d . . .
N2 N Uani 0.45110(16) 0.7628(2) 0.38168(11) 1.000 0.0488(7) d . . .
C1 C Uani 0.2953(2) 0.7847(3) 0.48588(14) 1.000 0.0492(8) d . . .
C2 C Uani 0.4087(2) 0.8008(3) 0.49535(13) 1.000 0.0529(8) d . . .
C3 C Uani 0.47933(19) 0.7851(3) 0.44646(13) 1.000 0.0496(8) d . . .
C4 C Uani 0.2413(2) 0.7796(4) 0.55150(16) 1.000 0.0668(10) d . . .
C5 C Uani 0.6020(2) 0.7912(4) 0.47356(15) 1.000 0.0693(12) d . . .
C6 C Uani 0.1183(2) 0.7425(3) 0.41917(15) 1.000 0.0530(9) d . . .
C7 C Uani 0.0466(2) 0.8530(4) 0.40662(18) 1.000 0.0692(11) d . . .
C8 C Uani -0.0644(3) 0.8221(5) 0.3925(2) 1.000 0.0856(15) d . . .
C9 C Uani -0.1012(3) 0.6883(5) 0.3906(2) 1.000 0.0872(17) d . . .
C10 C Uani -0.0290(3) 0.5812(4) 0.40191(17) 1.000 0.0762(13) d . . .
C11 C Uani 0.0830(2) 0.6059(3) 0.41600(15) 1.000 0.0603(10) d . . .
C12 C Uani 0.0862(3) 1.0003(4) 0.4071(3) 1.000 0.1011(16) d . . .
C13 C Uani 0.1611(3) 0.4860(4) 0.4257(2) 1.000 0.0814(14) d . . .
C14 C Uani 0.5265(2) 0.7193(3) 0.33558(14) 1.000 0.0565(9) d . . .
C15 C Uani 0.5493(3) 0.5792(4) 0.33102(17) 1.000 0.0744(13) d . . .
C16 C Uani 0.6162(3) 0.5381(5) 0.2831(2) 1.000 0.0989(18) d . . .
C17 C Uani 0.6571(3) 0.6330(7) 0.2418(2) 1.000 0.1067(19) d . . .
C18 C Uani 0.6300(3) 0.7695(6) 0.24486(18) 1.000 0.0923(19) d . . .
C19 C Uani 0.5628(2) 0.8179(4) 0.29153(14) 1.000 0.0679(12) d . . .
C20 C Uani 0.5008(4) 0.4729(4) 0.3744(2) 1.000 0.0978(17) d . . .
C21 C Uani 0.5289(3) 0.9658(4) 0.29289(19) 1.000 0.0910(16) d . . .
C22 C Uani 0.2213(9) 0.7705(15) 0.2492(5) 0.686(8) 0.113(3) d DUP A 1
C22A C Uani 0.240(2) 0.728(4) 0.2478(14) 0.314(8) 0.120(3) d DUP A 2
C23 C Uani 0.2653(7) 0.7027(10) 0.2016(3) 0.686(8) 0.131(3) d DUP A 1
C23A C Uani 0.1392(14) 0.753(2) 0.2200(8) 0.314(8) 0.132(4) d DUP A 2
H2 H Uiso 0.44090 0.82490 0.53960 1.000 0.0640 c RU . .
H8 H Uiso -0.11560 0.89560 0.38400 1.000 0.1030 c RU . .
H9 H Uiso -0.17730 0.66990 0.38130 1.000 0.1050 c RU . .
H10 H Uiso -0.05540 0.48860 0.40020 1.000 0.0910 c RU . .
H12A H Uiso 0.14980 1.00650 0.38200 1.000 0.1520 c RU . .
H12B H Uiso 0.10720 1.03030 0.45390 1.000 0.1520 c RU . .
H12C H Uiso 0.02760 1.06020 0.38580 1.000 0.1520 c RU . .
H13A H Uiso 0.11990 0.39890 0.42130 1.000 0.1220 c RU . .
H13B H Uiso 0.20270 0.49130 0.47080 1.000 0.1220 c RU . .
H13C H Uiso 0.21160 0.48960 0.39130 1.000 0.1220 c RU . .
H16 H Uiso 0.63360 0.44280 0.27910 1.000 0.1190 c RU . .
H17 H Uiso 0.70510 0.60340 0.21070 1.000 0.1280 c RU . .
H18 H Uiso 0.65730 0.83320 0.21460 1.000 0.1110 c RU . .
H20A H Uiso 0.42160 0.48750 0.37190 1.000 0.1470 c RU . .
H20B H Uiso 0.53410 0.48240 0.42140 1.000 0.1470 c RU . .
H20C H Uiso 0.51510 0.37970 0.35790 1.000 0.1470 c RU . .
H21A H Uiso 0.56370 1.01800 0.25900 1.000 0.1370 c RU . .
H21B H Uiso 0.55150 1.00450 0.33790 1.000 0.1370 c RU . .
H21C H Uiso 0.44910 0.97220 0.28260 1.000 0.1370 c RU . .
H22A H Uiso 0.14660 0.73370 0.25070 0.686(8) 0.1360 c RUP A 1
H22B H Uiso 0.21370 0.86880 0.23510 0.686(8) 0.1360 c RUP A 1
H22C H Uiso 0.28850 0.77700 0.21970 0.314(8) 0.1440 c RUP A 2
H22D H Uiso 0.25180 0.62750 0.24090 0.314(8) 0.1440 c RUP A 2
H23A H Uiso 0.27240 0.60440 0.21390 0.686(8) 0.1580 c RUP A 1
H23B H Uiso 0.33770 0.74110 0.19720 0.686(8) 0.1580 c RUP A 1
H23C H Uiso 0.21830 0.71210 0.15840 0.686(8) 0.1580 c RUP A 1
H23D H Uiso 0.09190 0.76780 0.25560 0.314(8) 0.1580 c RUP A 2
H23E H Uiso 0.11200 0.67460 0.19170 0.314(8) 0.1580 c RUP A 2
H23F H Uiso 0.13890 0.83680 0.19190 0.314(8) 0.1580 c RUP A 2

loop_
_atom_type_symbol
_atom_type_description
_atom_type_scat_dispersion_real
_atom_type_scat_dispersion_imag
_atom_type_scat_source
C C 0.0033 0.0016 ' International Tables Vol C Tables 4.2.6.8 and 6.1.1.4'
H H 0.0000 0.0000 ' International Tables Vol C Tables 4.2.6.8 and 6.1.1.4'
F F 0.0171 0.0103 ' International Tables Vol C Tables 4.2.6.8 and 6.1.1.4'
N N 0.0061 0.0033 ' International Tables Vol C Tables 4.2.6.8 and 6.1.1.4'
Zn Zn 0.2839 1.4301 ' International Tables Vol C Tables 4.2.6.8 and 6.1.1.4'

loop_
_geom_angle_atom_site_label_1
_geom_angle_atom_site_label_2
_geom_angle_atom_site_label_3
_geom_angle
_geom_angle_publ_flag
N1 Zn1 N2 95.24(9) yes
N1 Zn1 C22 128.8(3) yes
N1 Zn1 C22A 135.0(8) yes
N2 Zn1 C22 135.9(3) yes
N2 Zn1 C22A 128.0(8) yes
Zn1 N1 C1 123.00(17) yes
Zn1 N1 C6 112.38(18) yes
C1 N1 C6 124.5(2) yes
Zn1 N2 C3 122.17(17) yes
Zn1 N2 C14 113.58(16) yes
C3 N2 C14 123.9(2) yes
N1 C1 C2 125.5(2) yes
N1 C1 C4 119.8(2) yes
C2 C1 C4 114.7(2) no
C1 C2 C3 126.5(2) no
N2 C3 C2 126.3(2) yes
N2 C3 C5 118.8(2) yes
C2 C3 C5 114.9(2) no
F1 C4 F2 105.5(3) yes
F1 C4 F3 106.2(3) yes
F1 C4 C1 113.3(2) yes
F2 C4 F3 107.8(3) yes
F2 C4 C1 112.3(3) yes
F3 C4 C1 111.4(3) yes
F4 C5 F5 107.4(2) yes
F4 C5 F6 108.3(3) yes
F4 C5 C3 112.1(3) yes
F5 C5 F6 104.8(3) yes
F5 C5 C3 111.6(2) yes
F6 C5 C3 112.3(2) yes
N1 C6 C7 118.9(2) yes
N1 C6 C11 118.4(2) yes
C7 C6 C11 122.2(2) no
C6 C7 C8 117.3(3) no
C6 C7 C12 121.8(3) no
C8 C7 C12 120.9(3) no
C7 C8 C9 121.4(4) no
C8 C9 C10 120.3(4) no
C9 C10 C11 120.8(4) no
C6 C11 C10 117.9(3) no
C6 C11 C13 122.3(3) no
C10 C11 C13 119.8(3) no
N2 C14 C15 118.4(3) yes
N2 C14 C19 118.5(3) yes
C15 C14 C19 122.6(3) no
C14 C15 C16 117.7(3) no
C14 C15 C20 121.9(3) no
C16 C15 C20 120.4(4) no
C15 C16 C17 120.9(4) no
C16 C17 C18 120.7(4) no
C17 C18 C19 121.4(4) no
C14 C19 C18 116.6(4) no
C14 C19 C21 121.9(3) no
C18 C19 C21 121.5(4) no
Zn1 C22 C23 117.8(8) yes
Zn1 C22A C23A 126(2) yes
C1 C2 H2 117.00 no
C3 C2 H2 117.00 no
C7 C8 H8 119.00 no
C9 C8 H8 119.00 no
C8 C9 H9 120.00 no
C10 C9 H9 120.00 no
C9 C10 H10 120.00 no
C11 C10 H10 120.00 no
C7 C12 H12A 109.00 no
C7 C12 H12B 109.00 no
C7 C12 H12C 110.00 no
H12A C12 H12B 109.00 no
H12A C12 H12C 110.00 no
H12B C12 H12C 109.00 no
C11 C13 H13A 109.00 no
C11 C13 H13B 109.00 no
C11 C13 H13C 109.00 no
H13A C13 H13B 110.00 no
H13A C13 H13C 109.00 no
H13B C13 H13C 109.00 no
C15 C16 H16 119.00 no
C17 C16 H16 120.00 no
C16 C17 H17 120.00 no
C18 C17 H17 120.00 no
C17 C18 H18 119.00 no
C19 C18 H18 119.00 no
C15 C20 H20A 109.00 no
C15 C20 H20B 110.00 no
C15 C20 H20C 109.00 no
H20A C20 H20B 110.00 no
H20A C20 H20C 109.00 no
H20B C20 H20C 110.00 no
C19 C21 H21A 109.00 no
C19 C21 H21B 109.00 no
C19 C21 H21C 109.00 no
H21A C21 H21B 109.00 no
H21A C21 H21C 110.00 no
H21B C21 H21C 109.00 no
Zn1 C22 H22A 108.00 no
Zn1 C22 H22B 108.00 no
C23 C22 H22A 108.00 no
C23 C22 H22B 108.00 no
H22A C22 H22B 107.00 no
Zn1 C22A H22D 106.00 no
C23A C22A H22C 106.00 no
C23A C22A H22D 105.00 no
H22C C22A H22D 106.00 no
Zn1 C22A H22C 106.00 no
H23A C23 H23C 109.00 no
H23B C23 H23C 109.00 no
C22 C23 H23A 109.00 no
C22 C23 H23B 109.00 no
C22 C23 H23C 109.00 no
H23A C23 H23B 110.00 no
C22A C23A H23D 110.00 no
C22A C23A H23E 110.00 no
C22A C23A H23F 109.00 no
H23D C23A H23E 110.00 no
H23D C23A H23F 109.00 no
H23E C23A H23F 109.00 no

loop_
_geom_bond_atom_site_label_1
_geom_bond_atom_site_label_2
_geom_bond_distance
_geom_bond_publ_flag
Zn1 N1 1.971(2) yes
Zn1 N2 1.969(2) yes
Zn1 C22 1.943(10) yes
Zn1 C22A 1.93(3) yes
F1 C4 1.321(4) yes
F2 C4 1.309(4) yes
F3 C4 1.301(5) yes
F4 C5 1.315(5) yes
F5 C5 1.334(4) yes
F6 C5 1.330(4) yes
N1 C1 1.308(4) yes
N1 C6 1.454(3) yes
N2 C3 1.312(3) yes
N2 C14 1.444(3) yes
C1 C2 1.394(4) no
C1 C4 1.536(4) no
C2 C3 1.389(4) no
C3 C5 1.542(3) no
C6 C7 1.387(4) no
C6 C11 1.387(4) no
C7 C8 1.393(5) no
C7 C12 1.502(5) no
C8 C9 1.367(7) no
C9 C10 1.364(6) no
C10 C11 1.394(4) no
C11 C13 1.502(5) no
C14 C15 1.386(5) no
C14 C19 1.403(4) no
C15 C16 1.391(5) no
C15 C20 1.509(6) no
C16 C17 1.367(7) no
C17 C18 1.362(9) no
C18 C19 1.397(5) no
C19 C21 1.488(5) no
C22 C23 1.320(14) no
C22A C23A 1.32(3) no
C2 H2 0.9500 no
C8 H8 0.9500 no
C9 H9 0.9500 no
C10 H10 0.9500 no
C12 H12A 0.9800 no
C12 H12B 0.9800 no
C12 H12C 0.9800 no
C13 H13A 0.9800 no
C13 H13B 0.9800 no
C13 H13C 0.9800 no
C16 H16 0.9500 no
C17 H17 0.9500 no
C18 H18 0.9500 no
C20 H20A 0.9800 no
C20 H20B 0.9800 no
C20 H20C 0.9800 no
C21 H21A 0.9800 no
C21 H21B 0.9800 no
C21 H21C 0.9800 no
C22 H22A 0.9900 no
C22 H22B 0.9900 no
C22A H22C 0.9900 no
C22A H22D 0.9900 no
C23 H23C 0.9800 no
C23 H23A 0.9800 no
C23 H23B 0.9800 no
C23A H23D 0.9800 no
C23A H23E 0.9800 no
C23A H23F 0.9800 no

loop_
_geom_torsion_atom_site_label_1
_geom_torsion_atom_site_label_2
_geom_torsion_atom_site_label_3
_geom_torsion_atom_site_label_4
_geom_torsion
_geom_torsion_publ_flag
N2 Zn1 N1 C1 7.7(2) no
N2 Zn1 N1 C6 -167.73(17) no
C22 Zn1 N1 C1 -170.3(6) no
C22 Zn1 N1 C6 14.2(6) no
N1 Zn1 N2 C3 -10.7(2) no
N1 Zn1 N2 C14 162.87(17) no
C22 Zn1 N2 C3 167.1(6) no
C22 Zn1 N2 C14 -19.3(6) no
N1 Zn1 C22 C23 -147.5(7) no
N2 Zn1 C22 C23 35.3(13) no
Zn1 N1 C1 C2 0.3(4) no
Zn1 N1 C1 C4 -177.1(2) no
C6 N1 C1 C2 175.2(3) no
C6 N1 C1 C4 -2.2(4) no
Zn1 N1 C6 C7 -88.4(3) no
Zn1 N1 C6 C11 83.9(3) no
C1 N1 C6 C7 96.2(3) no
C1 N1 C6 C11 -91.5(3) no
Zn1 N2 C3 C2 6.1(4) no
Zn1 N2 C3 C5 -175.8(2) no
C14 N2 C3 C2 -166.8(3) no
C14 N2 C3 C5 11.4(4) no
Zn1 N2 C14 C15 -89.1(3) no
Zn1 N2 C14 C19 83.1(3) no
C3 N2 C14 C15 84.3(3) no
C3 N2 C14 C19 -103.5(3) no
N1 C1 C2 C3 -9.3(5) no
C4 C1 C2 C3 168.3(3) no
N1 C1 C4 F1 -170.8(3) no
N1 C1 C4 F2 -51.4(4) no
N1 C1 C4 F3 69.6(3) no
C2 C1 C4 F1 11.5(4) no
C2 C1 C4 F2 130.9(3) no
C2 C1 C4 F3 -108.1(3) no
C1 C2 C3 N2 5.6(5) no
C1 C2 C3 C5 -172.6(3) no
N2 C3 C5 F4 -70.0(3) no
N2 C3 C5 F5 50.5(4) no
N2 C3 C5 F6 167.8(3) no
C2 C3 C5 F4 108.3(3) no
C2 C3 C5 F5 -131.2(3) no
C2 C3 C5 F6 -13.8(4) no
N1 C6 C7 C8 174.0(3) no
N1 C6 C7 C12 -5.2(5) no
C11 C6 C7 C8 1.9(5) no
C11 C6 C7 C12 -177.2(4) no
N1 C6 C11 C10 -174.3(3) no
N1 C6 C11 C13 4.4(4) no
C7 C6 C11 C10 -2.2(5) no
C7 C6 C11 C13 176.5(3) no
C6 C7 C8 C9 -0.5(6) no
C12 C7 C8 C9 178.7(4) no
C7 C8 C9 C10 -0.7(6) no
C8 C9 C10 C11 0.4(6) no
C9 C10 C11 C6 1.0(5) no
C9 C10 C11 C13 -177.7(3) no
N2 C14 C15 C16 175.7(3) no
N2 C14 C15 C20 -2.2(5) no
C19 C14 C15 C16 3.8(5) no
C19 C14 C15 C20 -174.1(3) no
N2 C14 C19 C18 -176.0(3) no
N2 C14 C19 C21 2.2(4) no
C15 C14 C19 C18 -4.1(4) no
C15 C14 C19 C21 174.1(3) no
C14 C15 C16 C17 -0.5(5) no
C20 C15 C16 C17 177.5(4) no
C15 C16 C17 C18 -2.5(6) no
C16 C17 C18 C19 2.1(6) no
C17 C18 C19 C14 1.1(5) no
C17 C18 C19 C21 -177.2(3) no
